data_4511904
loop_
_publ_author_name
'Rajput, Lalit'

_publ_section_title
;
 Stable Crystalline Salts of Haloperidol: A Highly Water-Soluble Mesylate
 Salt
;
_journal_issue 10
_journal_name_full 'Crystal Growth &amp; Design'
_journal_page_first 5196
_journal_paper_doi 10.1021/cg500982u
_journal_volume 14
_journal_year 2014
_chemical_formula_sum 'C23 H29 Cl F N O9'
_chemical_formula_weight 517.92
_chemical_name_systematic
;
 ?
;
_space_group_IT_number 2
_symmetry_cell_setting triclinic
_symmetry_space_group_name_Hall '-P 1'
_symmetry_space_group_name_H-M 'P -1'
_atom_sites_solution_hydrogens geom
_atom_sites_solution_primary direct
_atom_sites_solution_secondary difmap
_audit_creation_method SHELXL-97
_cell_angle_alpha 106.846(7)
_cell_angle_beta 100.623(7)
_cell_angle_gamma 102.977(7)
_cell_formula_units_Z 2
_cell_length_a 10.9398(17)
_cell_length_b 11.0705(17)
_cell_length_c 11.7353(18)
_cell_measurement_reflns_used 11327
_cell_measurement_temperature 150
_cell_measurement_theta_max 27.6
_cell_measurement_theta_min 3.0
_cell_volume 1277.2(4)
_computing_structure_refinement 'SHELXL-97 (Sheldrick, 2008)'
_diffrn_ambient_temperature 150
_diffrn_measured_fraction_theta_full 0.993
_diffrn_measured_fraction_theta_max 0.993
_diffrn_radiation_monochromator graphite
_diffrn_radiation_source 'fine-focus sealed tube'
_diffrn_radiation_type MoK\a
_diffrn_radiation_wavelength 0.71073
_diffrn_reflns_av_R_equivalents 0.0317
_diffrn_reflns_av_sigmaI/netI 0.0419
_diffrn_reflns_limit_h_max 14
_diffrn_reflns_limit_h_min -14
_diffrn_reflns_limit_k_max 14
_diffrn_reflns_limit_k_min -14
_diffrn_reflns_limit_l_max 15
_diffrn_reflns_limit_l_min -15
_diffrn_reflns_number 12666
_diffrn_reflns_theta_full 27.48
_diffrn_reflns_theta_max 27.48
_diffrn_reflns_theta_min 3.04
_exptl_absorpt_coefficient_mu 0.207
_exptl_absorpt_correction_T_max 1.000
_exptl_absorpt_correction_T_min 0.731
_exptl_absorpt_correction_type multi-scan
_exptl_absorpt_process_details SADABS
_exptl_crystal_colour colorless
_exptl_crystal_density_diffrn 1.347
_exptl_crystal_density_method 'not measured'
_exptl_crystal_description needle
_exptl_crystal_F_000 544
_exptl_crystal_size_max 0.24
_exptl_crystal_size_mid 0.17
_exptl_crystal_size_min 0.15
_refine_diff_density_max 1.119
_refine_diff_density_min -0.355
_refine_diff_density_rms 0.089
_refine_ls_extinction_coef 0.014(3)
_refine_ls_extinction_expression Fc^*^=kFc[1+0.001xFc^2^\l^3^/sin(2\q)]^-1/4^
_refine_ls_extinction_method SHELXL
_refine_ls_goodness_of_fit_ref 1.153
_refine_ls_hydrogen_treatment mixed
_refine_ls_matrix_type full
_refine_ls_number_parameters 334
_refine_ls_number_reflns 5834
_refine_ls_number_restraints 3
_refine_ls_restrained_S_all 1.153
_refine_ls_R_factor_all 0.1165
_refine_ls_R_factor_gt 0.0980
_refine_ls_shift/su_max 0.001
_refine_ls_shift/su_mean 0.000
_refine_ls_structure_factor_coef Fsqd
_refine_ls_weighting_details 'calc w=1/[\s^2^(Fo^2^)+(0.0636P)^2^+3.8827P] where P=(Fo^2^+2Fc^2^)/3'
_refine_ls_weighting_scheme calc
_refine_ls_wR_factor_gt 0.2288
_refine_ls_wR_factor_ref 0.2380
_reflns_number_gt 4609
_reflns_number_total 5834
_reflns_threshold_expression >2\s(I)
_cod_data_source_file cg500982u_si_002.cif
_cod_data_source_block 1
_cod_depositor_comments
;
The following automatic conversions were performed:

'_exptl_absorpt_correction_type' value 'Multi-scan' changed to
'multi-scan' according to
/home/saulius/struct/COD-crude-data--automatic-downloads/rss-feeds/ACS/lib/dictionaries/cif_core.dic
dictionary named 'cif_core.dic' version 2.4.2 from 2011-04-26.

Automatic conversion script
Id: cif_fix_values 2281 2013-09-26 08:29:07Z andrius 

 Adding full bibliography for 4511904--4511913.cif.
;
_cod_original_cell_volume 1277.2(3)
_cod_original_sg_symbol_H-M P-1
_cod_database_code 4511904

loop_
_symmetry_equiv_pos_as_xyz
'x, y, z'
'-x, -y, -z'

loop_
_atom_site_label
_atom_site_type_symbol
_atom_site_fract_x
_atom_site_fract_y
_atom_site_fract_z
_atom_site_U_iso_or_equiv
_atom_site_adp_type
_atom_site_occupancy
_atom_site_symmetry_multiplicity
_atom_site_calc_flag
_atom_site_refinement_flags
C23 C 0.4450(4) 1.0327(4) 1.0091(3) 0.0253(8) Uani 1 1 d .
O5 O 0.4547(3) 1.1383(3) 0.9899(3) 0.0327(6) Uani 1 1 d .
O6 O 0.3548(3) 0.9718(3) 1.0420(3) 0.0332(6) Uani 1 1 d .
O7 O 0.3995(4) 1.3491(4) 1.1397(5) 0.067 Uani 1 1 d D
O8 O 0.5325(4) 1.4703(4) 1.3850(5) 0.0704(13) Uani 1 1 d D
O9 O 0.1563(5) 1.3818(5) 1.1469(8) 0.137(3) Uani 1 1 d .
H7B H 0.409(8) 1.279(8) 1.103(7) 0.11(3) Uiso 1 1 d .
H7A H 0.317(4) 1.328(14) 1.103(12) 0.231 Uiso 1 1 d D
H8C H 0.614(2) 1.499(5) 1.396(5) 0.049(15) Uiso 1 1 d D
H8D H 0.55(3) 1.409(19) 1.33(2) 0.49(17) Uiso 1 1 d D
H1N H 0.603(4) 1.222(5) 0.933(4) 0.029(12) Uiso 1 1 d .
H2A H 0.538(6) 1.373(6) 0.627(6) 0.06(2) Uiso 1 1 d .
C1 C 1.1341(4) 1.6410(4) 1.4348(4) 0.0314(8) Uani 1 1 d .
H1 H 1.1422 1.5977 1.3571 0.038 Uiso 1 1 calc R
C2 C 1.2450(5) 1.7087(5) 1.5321(4) 0.0411(10) Uani 1 1 d .
H2 H 1.3272 1.7112 1.5203 0.049 Uiso 1 1 calc R
C3 C 1.2309(5) 1.7718(5) 1.6457(4) 0.0430(11) Uani 1 1 d .
C4 C 1.1140(6) 1.7706(5) 1.6678(4) 0.0508(13) Uani 1 1 d .
H4 H 1.1082 1.8145 1.7463 0.061 Uiso 1 1 calc R
C5 C 1.0037(5) 1.7031(4) 1.5720(5) 0.0435(11) Uani 1 1 d .
H5 H 0.9225 1.7010 1.5864 0.052 Uiso 1 1 calc R
C6 C 1.0111(4) 1.6366(4) 1.4515(4) 0.0326(9) Uani 1 1 d .
C7 C 0.8905(4) 1.5654(4) 1.3519(5) 0.0413(10) Uani 1 1 d .
C8 C 0.8988(5) 1.5009(5) 1.2258(4) 0.0446(11) Uani 1 1 d .
H8A H 0.9517 1.4416 1.2281 0.053 Uiso 1 1 calc R
H8B H 0.9413 1.5676 1.1960 0.053 Uiso 1 1 calc R
C9 C 0.7645(5) 1.4226(5) 1.1361(4) 0.0473(11) Uani 1 1 d .
H9A H 0.7201 1.3574 1.1665 0.057 Uiso 1 1 calc R
H9B H 0.7124 1.4819 1.1300 0.057 Uiso 1 1 calc R
C10 C 0.7798(4) 1.3559(5) 1.0127(4) 0.0441(11) Uani 1 1 d .
H10A H 0.8311 1.2962 1.0202 0.053 Uiso 1 1 calc R
H10B H 0.8279 1.4220 0.9853 0.053 Uiso 1 1 calc R
C11 C 0.6854(4) 1.2127(4) 0.7997(4) 0.0334(9) Uani 1 1 d .
H11A H 0.7332 1.1521 0.8140 0.040 Uiso 1 1 calc R
H11B H 0.7411 1.2787 0.7776 0.040 Uiso 1 1 calc R
C12 C 0.5642(4) 1.1373(4) 0.6934(4) 0.0316(9) Uani 1 1 d .
H12A H 0.5118 1.0664 0.7124 0.038 Uiso 1 1 calc R
H12B H 0.5893 1.0981 0.6194 0.038 Uiso 1 1 calc R
C13 C 0.4835(4) 1.2280(4) 0.6697(3) 0.0263(8) Uani 1 1 d .
C14 C 0.4486(4) 1.2918(4) 0.7895(3) 0.0274(8) Uani 1 1 d .
H14A H 0.4001 1.3524 0.7769 0.033 Uiso 1 1 calc R
H14B H 0.3934 1.2237 0.8097 0.033 Uiso 1 1 calc R
C15 C 0.5696(4) 1.3659(4) 0.8961(4) 0.0299(8) Uani 1 1 d .
H15A H 0.6199 1.4400 0.8797 0.036 Uiso 1 1 calc R
H15B H 0.5440 1.4008 0.9709 0.036 Uiso 1 1 calc R
C16 C 0.3615(4) 1.1504(4) 0.5640(3) 0.0283(8) Uani 1 1 d .
C17 C 0.3453(4) 1.1699(4) 0.4502(4) 0.0322(9) Uani 1 1 d .
H17 H 0.4098 1.2330 0.4394 0.039 Uiso 1 1 calc R
C18 C 0.2349(4) 1.0971(4) 0.3531(4) 0.0356(9) Uani 1 1 d .
H18 H 0.2255 1.1106 0.2778 0.043 Uiso 1 1 calc R
C19 C 0.1395(4) 1.0043(4) 0.3704(4) 0.0340(9) Uani 1 1 d .
C20 C 0.1519(5) 0.9838(4) 0.4811(4) 0.0402(10) Uani 1 1 d .
H20 H 0.0865 0.9213 0.4915 0.048 Uiso 1 1 calc R
C21 C 0.2624(4) 1.0565(4) 0.5774(4) 0.0366(10) Uani 1 1 d .
H21 H 0.2704 1.0423 0.6524 0.044 Uiso 1 1 calc R
C22 C -0.0588(4) 1.0268(4) 0.0059(3) 0.0273(8) Uani 1 1 d .
N1 N 0.6533(3) 1.2791(3) 0.9161(3) 0.0287(7) Uani 1 1 d .
O1 O 0.7849(3) 1.5591(4) 1.3755(4) 0.0640(11) Uani 1 1 d .
O2 O 0.5663(3) 1.3263(3) 0.6410(3) 0.0342(7) Uani 1 1 d .
O3 O -0.1683(3) 0.9354(3) -0.0457(3) 0.0341(7) Uani 1 1 d .
H3 H -0.2282 0.9676 -0.0375 0.051 Uiso 1 1 calc R
O4 O -0.0442(3) 1.1424(3) 0.0582(3) 0.0390(7) Uani 1 1 d .
F1 F 1.3403(4) 1.8389(3) 1.7403(3) 0.0685(10) Uani 1 1 d .
Cl1 Cl 0.00142(12) 0.91007(12) 0.24817(10) 0.0475(3) Uani 1 1 d .

loop_
_atom_site_aniso_label
_atom_site_aniso_U_11
_atom_site_aniso_U_22
_atom_site_aniso_U_33
_atom_site_aniso_U_23
_atom_site_aniso_U_13
_atom_site_aniso_U_12
C23 0.0249(18) 0.0299(19) 0.0225(17) 0.0085(14) 0.0035(14) 0.0137(15)
O5 0.0321(15) 0.0322(15) 0.0431(16) 0.0178(13) 0.0132(12) 0.0187(12)
O6 0.0300(15) 0.0396(16) 0.0428(16) 0.0220(13) 0.0155(12) 0.0199(12)
O7 0.066 0.038 0.102 0.016 0.031 0.027
O8 0.057(3) 0.053(2) 0.130(4) 0.052(3) 0.048(3) 0.027(2)
O9 0.057(3) 0.065(3) 0.263(9) 0.009(4) 0.066(4) 0.013(2)
C1 0.031(2) 0.039(2) 0.0250(19) 0.0108(16) 0.0108(16) 0.0098(17)
C2 0.041(2) 0.045(3) 0.034(2) 0.0107(19) 0.0047(19) 0.014(2)
C3 0.060(3) 0.038(2) 0.025(2) 0.0102(18) 0.002(2) 0.014(2)
C4 0.088(4) 0.039(3) 0.029(2) 0.0104(19) 0.023(2) 0.023(3)
C5 0.054(3) 0.037(2) 0.056(3) 0.021(2) 0.037(2) 0.021(2)
C6 0.033(2) 0.028(2) 0.041(2) 0.0128(17) 0.0137(17) 0.0116(16)
C7 0.032(2) 0.028(2) 0.059(3) 0.011(2) 0.008(2) 0.0094(17)
C8 0.041(3) 0.045(3) 0.041(2) 0.010(2) 0.002(2) 0.015(2)
C9 0.043(3) 0.053(3) 0.042(3) 0.013(2) 0.006(2) 0.015(2)
C10 0.037(2) 0.039(2) 0.047(3) 0.008(2) -0.004(2) 0.0147(19)
C11 0.030(2) 0.037(2) 0.043(2) 0.0184(18) 0.0148(18) 0.0187(17)
C12 0.040(2) 0.030(2) 0.031(2) 0.0112(16) 0.0110(17) 0.0184(17)
C13 0.0308(19) 0.0261(18) 0.0278(19) 0.0134(15) 0.0113(15) 0.0110(15)
C14 0.0279(19) 0.0302(19) 0.0273(19) 0.0104(15) 0.0066(15) 0.0147(15)
C15 0.035(2) 0.0265(19) 0.030(2) 0.0081(15) 0.0055(16) 0.0168(16)
C16 0.038(2) 0.0266(19) 0.0242(18) 0.0100(15) 0.0094(16) 0.0154(16)
C17 0.039(2) 0.037(2) 0.029(2) 0.0171(17) 0.0126(17) 0.0168(18)
C18 0.045(2) 0.044(2) 0.0263(19) 0.0163(18) 0.0121(18) 0.021(2)
C19 0.041(2) 0.032(2) 0.0264(19) 0.0057(16) 0.0040(17) 0.0160(18)
C20 0.048(3) 0.034(2) 0.034(2) 0.0159(18) 0.0022(19) 0.0054(19)
C21 0.044(2) 0.036(2) 0.029(2) 0.0185(17) 0.0045(18) 0.0062(18)
C22 0.029(2) 0.041(2) 0.0228(18) 0.0164(16) 0.0131(15) 0.0180(17)
N1 0.0271(17) 0.0226(16) 0.0339(18) 0.0088(14) 0.0011(14) 0.0099(13)
O1 0.0309(18) 0.063(2) 0.090(3) 0.018(2) 0.0171(19) 0.0107(17)
O2 0.0355(16) 0.0336(16) 0.0433(17) 0.0226(14) 0.0147(13) 0.0134(13)
O3 0.0278(14) 0.0411(16) 0.0378(16) 0.0123(13) 0.0101(12) 0.0192(12)
O4 0.0357(16) 0.0343(16) 0.0538(19) 0.0136(14) 0.0204(14) 0.0185(13)
F1 0.089(2) 0.0570(19) 0.0335(15) 0.0051(13) -0.0142(15) 0.0097(17)
Cl1 0.0471(7) 0.0527(7) 0.0305(5) 0.0093(5) -0.0026(5) 0.0091(5)

loop_
_atom_type_symbol
_atom_type_description
_atom_type_scat_dispersion_real
_atom_type_scat_dispersion_imag
_atom_type_scat_source
C C 0.0033 0.0016 'International Tables Vol C Tables 4.2.6.8 and 6.1.1.4'
H H 0.0000 0.0000 'International Tables Vol C Tables 4.2.6.8 and 6.1.1.4'
N N 0.0061 0.0033 'International Tables Vol C Tables 4.2.6.8 and 6.1.1.4'
O O 0.0106 0.0060 'International Tables Vol C Tables 4.2.6.8 and 6.1.1.4'
F F 0.0171 0.0103 'International Tables Vol C Tables 4.2.6.8 and 6.1.1.4'
Cl Cl 0.1484 0.1585 'International Tables Vol C Tables 4.2.6.8 and 6.1.1.4'

loop_
_geom_angle_atom_site_label_1
_geom_angle_atom_site_label_2
_geom_angle_atom_site_label_3
_geom_angle
_geom_angle_site_symmetry_3
O5 C23 O6 126.7(3) .
O5 C23 C23 117.6(4) 2_677
O6 C23 C23 115.7(4) 2_677
C2 C1 C6 121.1(4) .
C3 C2 C1 118.6(4) .
C4 C3 F1 118.8(4) .
C4 C3 C2 123.1(5) .
F1 C3 C2 118.1(5) .
C3 C4 C5 118.7(4) .
C4 C5 C6 121.3(4) .
C1 C6 C5 117.3(4) .
C1 C6 C7 123.2(4) .
C5 C6 C7 119.5(4) .
O1 C7 C6 119.4(5) .
O1 C7 C8 121.3(5) .
C6 C7 C8 119.3(4) .
C7 C8 C9 112.2(4) .
C10 C9 C8 109.6(4) .
C9 C10 N1 114.1(4) .
N1 C11 C12 112.0(3) .
C11 C12 C13 111.2(3) .
O2 C13 C16 111.6(3) .
O2 C13 C12 105.4(3) .
C16 C13 C12 110.4(3) .
O2 C13 C14 109.7(3) .
C16 C13 C14 111.1(3) .
C12 C13 C14 108.3(3) .
C15 C14 C13 111.3(3) .
N1 C15 C14 112.1(3) .
C21 C16 C17 117.8(4) .
C21 C16 C13 120.7(3) .
C17 C16 C13 121.5(4) .
C18 C17 C16 121.4(4) .
C19 C18 C17 118.8(4) .
C20 C19 C18 121.2(4) .
C20 C19 Cl1 119.6(4) .
C18 C19 Cl1 119.3(3) .
C19 C20 C21 119.7(4) .
C20 C21 C16 121.2(4) .
O4 C22 O3 126.2(3) .
O4 C22 C22 121.4(5) 2_575
O3 C22 C22 112.4(4) 2_575
C11 N1 C10 107.4(3) .
C11 N1 C15 111.4(3) .
C10 N1 C15 112.0(3) .

loop_
_geom_bond_atom_site_label_1
_geom_bond_atom_site_label_2
_geom_bond_distance
_geom_bond_site_symmetry_2
C23 O5 1.239(5) .
C23 O6 1.253(5) .
C23 C23 1.554(7) 2_677
C1 C2 1.386(6) .
C1 C6 1.387(6) .
C2 C3 1.370(6) .
C3 C4 1.349(8) .
C3 F1 1.359(5) .
C4 C5 1.373(7) .
C5 C6 1.419(6) .
C6 C7 1.469(6) .
C7 O1 1.229(6) .
C7 C8 1.473(7) .
C8 C9 1.532(6) .
C9 C10 1.481(7) .
C10 N1 1.503(5) .
C11 N1 1.496(5) .
C11 C12 1.517(6) .
C12 C13 1.529(5) .
C13 O2 1.414(5) .
C13 C16 1.522(5) .
C13 C14 1.538(5) .
C14 C15 1.516(5) .
C15 N1 1.504(5) .
C16 C21 1.390(6) .
C16 C17 1.399(5) .
C17 C18 1.389(6) .
C18 C19 1.379(6) .
C19 C20 1.370(6) .
C19 Cl1 1.748(4) .
C20 C21 1.385(6) .
C22 O4 1.207(5) .
C22 O3 1.288(5) .
C22 C22 1.545(7) 2_575
